data_7200583
loop_
_publ_author_name
'Orola, Liana'
'Veidis, Mikelis V.'

_publ_section_title
;
 Nicotinamide fumaric acid supramolecular cocrystals: diversity of
 stoichiometry
;
_journal_issue 3
_journal_name_full CrystEngComm
_journal_page_first 415
_journal_paper_doi 10.1039/b818667g
_journal_volume 11
_journal_year 2009
_chemical_formula_moiety 'C16 H16 N4 O6'
_chemical_formula_sum 'C16 H16 N4 O6'
_chemical_formula_weight 360.33
_chemical_name_common 'nicotinamide fumaric acid 2:1'
_chemical_name_systematic 'nicotinamide fumaric acid 2:1'
_space_group_IT_number 14
_symmetry_cell_setting monoclinic
_symmetry_space_group_name_Hall '-P 2yn'
_symmetry_space_group_name_H-M 'P 1 21/n 1'
_atom_sites_solution_hydrogens geom
_atom_sites_solution_primary direct
_audit_creation_method CRYSTALS_ver_12.82
_cell_angle_alpha 90
_cell_angle_beta 96.00(5)
_cell_angle_gamma 90
_cell_formula_units_Z 2
_cell_length_a 5.592(3)
_cell_length_b 12.044(1)
_cell_length_c 13.131(5)
_cell_measurement_reflns_used 25
_cell_measurement_temperature 295
_cell_measurement_theta_max 0
_cell_measurement_theta_min 0
_cell_volume 879.5(6)
_computing_cell_refinement 'CAD4 Express, (Straver, 1992)'
_computing_data_collection 'CAD4 Express, (Straver, 1992)'
_computing_data_reduction 'XCAD4 (Harms & Wocadlo, 1995)'
_computing_molecular_graphics 'ORTEP-3 for Windows (Farrugia, 1997)'
_computing_publication_material 'CRYSTALS (Betteridge et al., 2003)'
_computing_structure_refinement 'CRYSTALS (Betteridge et al., 2003)'
_computing_structure_solution 'SHELXS 86 (Sheldrick, 1986)'
_diffrn_ambient_temperature 295
_diffrn_measured_fraction_theta_full 0.999
_diffrn_measured_fraction_theta_max 0.999
_diffrn_measurement_device_type 'Enraf-Nonius CAD4'
_diffrn_measurement_method \w/2\q
_diffrn_radiation_monochromator graphite
_diffrn_radiation_type 'Cu K\a'
_diffrn_radiation_wavelength 1.54180
_diffrn_reflns_av_R_equivalents 0.000
_diffrn_reflns_limit_h_max 6
_diffrn_reflns_limit_h_min -6
_diffrn_reflns_limit_k_max 14
_diffrn_reflns_limit_k_min 0
_diffrn_reflns_limit_l_max 15
_diffrn_reflns_limit_l_min 0
_diffrn_reflns_number 1604
_diffrn_reflns_theta_full 67.924
_diffrn_reflns_theta_max 67.924
_diffrn_reflns_theta_min 4.995
_diffrn_standards_decay_% 2
_diffrn_standards_interval_time 60
_diffrn_standards_number 2
_exptl_absorpt_coefficient_mu 0.902
_exptl_absorpt_correction_type none
_exptl_crystal_colour colourless
_exptl_crystal_density_diffrn 1.361
_exptl_crystal_description prism
_exptl_crystal_F_000 376
_exptl_crystal_size_max 0.22
_exptl_crystal_size_mid 0.22
_exptl_crystal_size_min 0.07
_refine_diff_density_max 0.30
_refine_diff_density_min -0.22
_refine_ls_extinction_coef 240(30)
_refine_ls_extinction_method 'Larson 1970 Crystallographic Computing eq 22'
_refine_ls_goodness_of_fit_ref 1.1029
_refine_ls_hydrogen_treatment constr
_refine_ls_matrix_type full
_refine_ls_number_parameters 119
_refine_ls_number_reflns 1386
_refine_ls_number_restraints 0
_refine_ls_R_factor_all 0.0580
_refine_ls_R_factor_gt 0.0527
_refine_ls_shift/su_max 0.000324
_refine_ls_structure_factor_coef F
_refine_ls_weighting_details
;
Method, part 1, Chebychev polynomial, (Watkin, 1994, Prince, 1982)
[weight] = 1.0/[A~0~*T~0~(x)+A~1~*T~1~(x) ... +A~n-1~]*T~n-1~(x)]
where A~i~ are the Chebychev coefficients listed below and x= Fcalc/Fmax
Method = Robust Weighting (Prince, 1982)
W = [weight] * [1-(deltaF/6*sigmaF)^2^]^2^
A~i~ are:
2.99 1.83 2.14
;
_refine_ls_weighting_scheme calc
_refine_ls_wR_factor_all 0.0786
_refine_ls_wR_factor_gt 0.0673
_refine_ls_wR_factor_ref 0.0673
_reflns_limit_h_max 6
_reflns_limit_h_min -6
_reflns_limit_k_max 14
_reflns_limit_k_min 0
_reflns_limit_l_max 15
_reflns_limit_l_min 0
_reflns_number_gt 1386
_reflns_number_total 1386
_reflns_threshold_expression I>3.00u(I)
_oxford_diffrn_Wilson_B_factor 0.00
_oxford_diffrn_Wilson_scale 0.00
_oxford_refine_ls_scale 4.33(2)
_cod_data_source_file b818667g.txt
_cod_data_source_block 2
_cod_depositor_comments
;
The following automatic conversions were performed:
'_symmetry_cell_setting' value 'Monoclinic' changed to 'monoclinic'
according to '/home/saulius/struct/CIF-dictionaries/cif_core.dic'
dictionary named 'cif_core.dic' version 2.4.1 from 2010-06-29.

Automatic conversion script
Id: cif_fix_enum 1527 2010-12-29 10:47:43Z saulius 
;
_cod_original_sg_symbol_H-M 'P 1 21/n 1 '
_cod_database_code 7200583

loop_
_symmetry_equiv_pos_as_xyz
x,y,z
-x,-y,-z
-x+1/2,y+1/2,-z+1/2
x+1/2,-y+1/2,z+1/2

loop_
_atom_site_label
_atom_site_type_symbol
_atom_site_fract_x
_atom_site_fract_y
_atom_site_fract_z
_atom_site_U_iso_or_equiv
_atom_site_occupancy
_atom_site_adp_type
_atom_site_refinement_flags_posn
_atom_site_refinement_flags_adp
_atom_site_refinement_flags_occupancy
_atom_site_disorder_assembly
_atom_site_disorder_group
_atom_site_attached_hydrogens
O11 O 0.2701(2) 0.05773(10) 0.64942(8) 0.0599 1.0000 Uani . . . . . .
O10 O 0.0734(2) 0.13499(10) 0.51146(8) 0.0610 1.0000 Uani . . . . . .
O2 O -0.7515(2) 0.41112(11) 0.48895(9) 0.0680 1.0000 Uani . . . . . .
N6 N -0.1955(2) 0.23210(11) 0.63037(10) 0.0546 1.0000 Uani . . . . . .
N1 N -0.8444(3) 0.49175(13) 0.63406(11) 0.0636 1.0000 Uani . . . . . .
C4 C -0.5293(3) 0.35315(11) 0.64177(11) 0.0460 1.0000 Uani . . . . . .
C9 C -0.5167(3) 0.33311(13) 0.74646(11) 0.0537 1.0000 Uani . . . . . .
C3 C -0.7178(3) 0.42192(12) 0.58239(11) 0.0517 1.0000 Uani . . . . . .
C13 C 0.4022(3) 0.02650(13) 0.48485(11) 0.0518 1.0000 Uani . . . . . .
C7 C -0.1867(3) 0.21269(13) 0.73081(13) 0.0568 1.0000 Uani . . . . . .
C12 C 0.2426(3) 0.07389(12) 0.55789(11) 0.0473 1.0000 Uani . . . . . .
C5 C -0.3625(3) 0.30083(13) 0.58767(11) 0.0521 1.0000 Uani . . . . . .
C8 C -0.3439(3) 0.26141(14) 0.79134(12) 0.0593 1.0000 Uani . . . . . .
H13 H 0.3584 0.0357 0.4120 0.0645 1.0000 Uiso R . . . . .
H7 H -0.0665 0.1621 0.7602 0.0675 1.0000 Uiso R . . . . .
H5 H -0.3722 0.3156 0.5151 0.0629 1.0000 Uiso R . . . . .
H8 H -0.3317 0.2477 0.8642 0.0710 1.0000 Uiso R . . . . .
H1 H -0.8063 0.5008 0.7017 0.0748 1.0000 Uiso R . . . . .
H9 H -0.6232 0.3692 0.7875 0.0654 1.0000 Uiso R . . . . .
H2 H -0.9671 0.5279 0.5991 0.0764 1.0000 Uiso R . . . . .
H10 H 0.0003 0.1648 0.5610 0.0935 1.0000 Uiso R . . . . .

loop_
_atom_site_aniso_label
_atom_site_aniso_U_11
_atom_site_aniso_U_22
_atom_site_aniso_U_33
_atom_site_aniso_U_23
_atom_site_aniso_U_13
_atom_site_aniso_U_12
O11 0.0689(7) 0.0694(8) 0.0423(6) 0.0061(5) 0.0101(5) 0.0144(5)
O10 0.0706(8) 0.0712(7) 0.0436(6) 0.0081(5) 0.0170(5) 0.0241(6)
O2 0.0827(9) 0.0772(8) 0.0403(7) -0.0114(5) -0.0106(5) 0.0294(6)
N6 0.0594(8) 0.0583(8) 0.0464(8) -0.0009(5) 0.0064(5) 0.0155(6)
N1 0.0722(9) 0.0716(9) 0.0444(7) -0.0115(6) -0.0063(6) 0.0296(7)
C4 0.0520(8) 0.0468(7) 0.0384(7) -0.0048(6) 0.0006(6) 0.0071(6)
C9 0.0688(10) 0.0543(8) 0.0384(7) -0.0041(6) 0.0075(6) 0.0125(7)
C3 0.0605(9) 0.0540(8) 0.0388(8) -0.0062(6) -0.0034(6) 0.0105(7)
C13 0.0593(9) 0.0574(9) 0.0400(8) 0.0031(6) 0.0110(6) 0.0071(6)
C7 0.066(1) 0.0553(9) 0.0478(8) -0.0005(6) 0.0003(7) 0.0146(7)
C12 0.0536(8) 0.0490(8) 0.0407(8) 0.0017(5) 0.0121(6) 0.0010(6)
C5 0.0629(9) 0.0557(8) 0.0382(7) 0.0005(6) 0.0076(6) 0.0108(7)
C8 0.0813(11) 0.0592(9) 0.0369(8) 0.0011(6) 0.0043(7) 0.0158(7)

loop_
_atom_type_symbol
_atom_type_scat_dispersion_real
_atom_type_scat_dispersion_imag
_atom_type_scat_Cromer_Mann_a1
_atom_type_scat_Cromer_Mann_b1
_atom_type_scat_Cromer_Mann_a2
_atom_type_scat_Cromer_Mann_b2
_atom_type_scat_Cromer_Mann_a3
_atom_type_scat_Cromer_Mann_b3
_atom_type_scat_Cromer_Mann_a4
_atom_type_scat_Cromer_Mann_b4
_atom_type_scat_Cromer_Mann_c
_atom_type_scat_source
C 0.0181 0.0091 2.3100 20.8439 1.0200 10.2075 1.5886 0.5687 0.8650 51.6512 0.2156 'International Tables Vol C 4.2.6.8 and 6.1.1.4'
H 0.0000 0.0000 0.4930 10.5109 0.3229 26.1257 0.1402 3.1424 0.0408 57.7998 0.0030 'International Tables Vol C 4.2.6.8 and 6.1.1.4'
N 0.0311 0.0180 12.2126 0.0057 3.1322 9.8933 2.0125 28.9975 1.1663 0.5826 -11.5290 'International Tables Vol C 4.2.6.8 and 6.1.1.4'
O 0.0492 0.0322 3.0485 13.2771 2.2868 5.7011 1.5463 0.3239 0.8670 32.9089 0.2508 'International Tables Vol C 4.2.6.8 and 6.1.1.4'

loop_
_geom_angle_atom_site_label_1
_geom_angle_site_symmetry_1
_geom_angle_atom_site_label_2
_geom_angle_site_symmetry_2
_geom_angle_atom_site_label_3
_geom_angle_site_symmetry_3
_geom_angle
_geom_angle_publ_flag
C12 . O10 . H10 . 104.8 no
C7 . N6 . C5 . 118.56(13) yes
C3 . N1 . H1 . 119.8 no
C3 . N1 . H2 . 117.7 no
H1 . N1 . H2 . 122.4 no
C9 . C4 . C3 . 124.90(14) yes
C9 . C4 . C5 . 117.51(14) yes
C3 . C4 . C5 . 117.50(14) yes
C4 . C9 . C8 . 119.44(14) yes
C4 . C9 . H9 . 120.8 no
C8 . C9 . H9 . 119.8 no
C4 . C3 . N1 . 117.92(14) yes
C4 . C3 . O2 . 119.23(14) yes
N1 . C3 . O2 . 122.84(14) yes
C13 2_656 C13 . C12 . 122.37(18) yes
C13 2_656 C13 . H13 . 118.6 no
C12 . C13 . H13 . 119.0 no
N6 . C7 . C8 . 122.39(15) yes
N6 . C7 . H7 . 117.5 no
C8 . C7 . H7 . 120.1 no
C13 . C12 . O10 . 111.76(13) yes
C13 . C12 . O11 . 123.67(14) yes
O10 . C12 . O11 . 124.57(14) yes
C4 . C5 . N6 . 123.37(14) yes
C4 . C5 . H5 . 116.9 no
N6 . C5 . H5 . 119.8 no
C9 . C8 . C7 . 118.73(15) yes
C9 . C8 . H8 . 120.2 no
C7 . C8 . H8 . 121.0 no

loop_
_geom_bond_atom_site_label_1
_geom_bond_site_symmetry_1
_geom_bond_atom_site_label_2
_geom_bond_site_symmetry_2
_geom_bond_distance
_geom_bond_publ_flag
O11 . C12 . 1.2114(18) yes
O10 . C12 . 1.2993(18) yes
O10 . H10 . 0.880 no
O2 . C3 . 1.2286(19) yes
N6 . C7 . 1.335(2) yes
N6 . C5 . 1.327(2) yes
N1 . C3 . 1.330(2) yes
N1 . H1 . 0.899 no
N1 . H2 . 0.898 no
C4 . C9 . 1.390(2) yes
C4 . C3 . 1.495(2) yes
C4 . C5 . 1.382(2) yes
C9 . C8 . 1.381(2) yes
C9 . H9 . 0.949 no
C13 . C13 2_656 1.293(3) yes
C13 . C12 . 1.490(2) yes
C13 . H13 . 0.969 no
C7 . C8 . 1.377(3) yes
C7 . H7 . 0.957 no
C5 . H5 . 0.965 no
C8 . H8 . 0.966 no

loop_
_geom_hbond_atom_site_label_D
_geom_hbond_site_symmetry_D
_geom_hbond_atom_site_label_H
_geom_hbond_site_symmetry_H
_geom_hbond_atom_site_label_A
_geom_hbond_site_symmetry_A
_geom_hbond_angle_DHA
_geom_hbond_distance_DH
_geom_hbond_distance_HA
_geom_hbond_distance_DA
_geom_hbond_publ_flag
N1 . H1 . O11 3_456 165.4 0.899 2.061 2.940(2) yes
N1 . H2 . O2 2_366 172.2 0.898 1.993 2.885(3) yes
O10 . H10 . N6 . 164.7 0.880 1.701 2.561(2) yes
